data_7037732
loop_
_publ_author_name
'Whitehead, George F. S.'
'Ferrando-Soria, Jes\'us'
'Carthy, Laura'
'Pritchard, Robin G.'
'Teat, Simon J.'
'Timco, Grigore A.'
'Winpenny, Richard E. P.'

_publ_section_title
;
 Synthesis and reactions of N-heterocycle functionalised variants of
 heterometallic {Cr7Ni} rings.
;
_journal_issue 4
_journal_name_full 'Dalton transactions (Cambridge, England : 2003)'
_journal_page_first 1638
_journal_page_last 1647
_journal_paper_doi 10.1039/c5dt04062k
_journal_volume 45
_journal_year 2016
_chemical_formula_sum 'C200 H358 Cr14 F16 N4 Ni4 O74'
_chemical_formula_weight 5269.68
_chemical_name_systematic '[nPr2NH2][Cr7NiF8(O2C5H9)(O2CC5H4N)]2[Ni2(O2C5H9)4]'
_space_group_IT_number 58
_symmetry_cell_setting orthorhombic
_symmetry_space_group_name_Hall '-P 2 2n'
_symmetry_space_group_name_H-M 'P n n m'
_atom_sites_solution_hydrogens geom
_atom_sites_solution_primary direct
_atom_sites_solution_secondary difmap
_audit_conform_dict_location ftp://ftp.iucr.org/pub/cif_core.dic
_audit_conform_dict_name cif_core.dic
_audit_conform_dict_version 2.4
_audit_creation_date 2013-08-08T11:34:24-00:00
_audit_creation_method 'WinGX routine CIF_UPDATE'
_audit_update_record
;
2015-09-14 deposited with the CCDC.
2015-12-21 downloaded from the CCDC.
;
_cell_angle_alpha 90
_cell_angle_beta 90
_cell_angle_gamma 90
_cell_formula_units_Z 2
_cell_length_a 47.9643(14)
_cell_length_b 16.6262(5)
_cell_length_c 26.0764(8)
_cell_measurement_temperature 100(2)
_cell_volume 20795.0(11)
_computing_structure_refinement 'SHELXL-97 (Sheldrick, 1997)'
_computing_structure_solution 'SHELXS-97 (Sheldrick, 1990)'
_diffrn_ambient_temperature 100(2)
_diffrn_measured_fraction_theta_full 0.993
_diffrn_measured_fraction_theta_max 0.993
_diffrn_measurement_device_type 'Bruker APEX II CCD diffractometer'
_diffrn_measurement_method '\w rotation with narrow frames'
_diffrn_radiation_monochromator graphite
_diffrn_radiation_type synchrotron
_diffrn_radiation_wavelength 0.7749
_diffrn_reflns_av_R_equivalents 0.0654
_diffrn_reflns_av_unetI/netI 0.0421
_diffrn_reflns_limit_h_max 26
_diffrn_reflns_limit_h_min -44
_diffrn_reflns_limit_k_max 15
_diffrn_reflns_limit_k_min -15
_diffrn_reflns_limit_l_max 24
_diffrn_reflns_limit_l_min -19
_diffrn_reflns_number 76999
_diffrn_reflns_theta_full 21.29
_diffrn_reflns_theta_max 21.29
_diffrn_reflns_theta_min 3.20
_exptl_absorpt_coefficient_mu 0.732
_exptl_absorpt_correction_T_max 0.7446
_exptl_absorpt_correction_T_min 0.5774
_exptl_absorpt_correction_type multi-scan
_exptl_crystal_density_diffrn 0.842
_exptl_crystal_density_method 'not measured'
_exptl_crystal_F_000 5540.0
_exptl_crystal_recrystallization_method 'Re-crystallisation from solvent: Acetone'
_exptl_crystal_size_max 0.35
_exptl_crystal_size_mid 0.1
_exptl_crystal_size_min 0.1
_refine_diff_density_max 0.642
_refine_diff_density_min -0.852
_refine_diff_density_rms 0.118
_refine_ls_extinction_method none
_refine_ls_goodness_of_fit_ref 1.145
_refine_ls_hydrogen_treatment constr
_refine_ls_matrix_type full
_refine_ls_number_parameters 737
_refine_ls_number_reflns 9174
_refine_ls_number_restraints 788
_refine_ls_restrained_S_all 1.124
_refine_ls_R_factor_all 0.1717
_refine_ls_R_factor_gt 0.1564
_refine_ls_shift/su_max 0.000
_refine_ls_shift/su_mean 0.000
_refine_ls_structure_factor_coef Fsqd
_refine_ls_weighting_details 'calc w=1/[\s^2^(Fo^2^)+(0.1365P)^2^+380.3749P] where P=(Fo^2^+2Fc^2^)/3'
_refine_ls_weighting_scheme calc
_refine_ls_wR_factor_gt 0.4032
_refine_ls_wR_factor_ref 0.4114
_reflns_number_gt 7492
_reflns_number_total 9174
_reflns_threshold_expression >2sigma(I)
_cod_data_source_file c5dt04062k2.cif
_cod_data_source_block gt429eh_07_a
_cod_depositor_comments
;
The following automatic conversions were performed:

'_symmetry_cell_setting' value 'Orthorhombic' changed to
'orthorhombic' according to
/usr/data/users/saulius/crontab/automatic-downloads/rss-feeds/RSC/lib/dictionaries/cif_core.dic
dictionary named 'cif_core.dic' version 2.4.2 from 2011-04-26.

Automatic conversion script
Id: cif_fix_values 4268 2015-11-12 08:31:59Z antanas 

 Adding full bibliography for 7037717--7037737.cif.
;
_cod_original_formula_sum ' C200 H358 Cr14 F16 N4 Ni4 O74 '
_cod_database_code 7037732

loop_
_symmetry_equiv_pos_as_xyz
'x, y, z'
'-x, -y, z'
'-x+1/2, y+1/2, -z+1/2'
'x+1/2, -y+1/2, -z+1/2'
'-x, -y, -z'
'x, y, -z'
'x-1/2, -y-1/2, z-1/2'
'-x-1/2, y-1/2, z-1/2'

loop_
_atom_site_label
_atom_site_type_symbol
_atom_site_fract_x
_atom_site_fract_y
_atom_site_fract_z
_atom_site_U_iso_or_equiv
_atom_site_adp_type
_atom_site_occupancy
_atom_site_symmetry_multiplicity
_atom_site_calc_flag
_atom_site_refinement_flags
C1 C 0.1886(4) 0.9408(10) 0.6745(8) 0.079(5) Uani 1 1 d U
C2 C 0.1813(5) 1.0082(11) 0.7090(8) 0.119(7) Uani 1 1 d DU
C3 C 0.1936(7) 1.0829(13) 0.6942(10) 0.211(14) Uani 1 1 d DU
H3A H 0.1871 1.0977 0.6607 0.316 Uiso 1 1 calc R
H3B H 0.2135 1.0775 0.6935 0.316 Uiso 1 1 calc R
H3C H 0.1885 1.1239 0.7184 0.316 Uiso 1 1 calc R
C4 C 0.1907(8) 0.9903(16) 0.7600(9) 0.250(16) Uani 1 1 d DU
H4A H 0.2102 0.9777 0.7593 0.375 Uiso 1 1 calc R
H4B H 0.1805 0.9451 0.7732 0.375 Uiso 1 1 calc R
H4C H 0.1877 1.0361 0.7817 0.375 Uiso 1 1 calc R
C5 C 0.1514(6) 1.018(2) 0.7129(15) 0.256(16) Uani 1 1 d DU
H5A H 0.1469 1.0738 0.7155 0.384 Uiso 1 1 calc R
H5B H 0.1447 0.9900 0.7428 0.384 Uiso 1 1 calc R
H5C H 0.1427 0.9955 0.6829 0.384 Uiso 1 1 calc R
C6 C 0.2430(4) 0.7964(11) 0.6280(8) 0.074(4) Uani 1 1 d U
C7 C 0.2728(4) 0.7767(14) 0.6380(10) 0.134(8) Uani 1 1 d DU
C8 C 0.2908(5) 0.795(2) 0.5965(13) 0.239(16) Uani 1 1 d DU
H8A H 0.2853 0.7641 0.5670 0.359 Uiso 1 1 calc R
H8B H 0.3096 0.7812 0.6057 0.359 Uiso 1 1 calc R
H8C H 0.2896 0.8511 0.5888 0.359 Uiso 1 1 calc R
C9 C 0.2809(7) 0.832(2) 0.6772(15) 0.30(2) Uani 1 1 d DU
H9A H 0.3003 0.8449 0.6736 0.445 Uiso 1 1 calc R
H9B H 0.2777 0.8086 0.7103 0.445 Uiso 1 1 calc R
H9C H 0.2701 0.8806 0.6742 0.445 Uiso 1 1 calc R
C10 C 0.2766(6) 0.6963(16) 0.6566(14) 0.236(16) Uani 1 1 d DU
H10A H 0.2653 0.6600 0.6369 0.354 Uiso 1 1 calc R
H10B H 0.2711 0.6937 0.6920 0.354 Uiso 1 1 calc R
H10C H 0.2958 0.6813 0.6535 0.354 Uiso 1 1 calc R
C11 C 0.1863(5) 0.6536(13) 0.7474(8) 0.096(5) Uani 1 1 d U
C12 C 0.1948(5) 0.6462(13) 0.8020(8) 0.121(7) Uani 1 1 d DU
C13 C 0.1993(8) 0.7201(14) 0.8279(11) 0.230(15) Uani 1 1 d DU
H13A H 0.1864 0.7597 0.8152 0.346 Uiso 1 1 calc R
H13B H 0.2180 0.7380 0.8221 0.346 Uiso 1 1 calc R
H13C H 0.1963 0.7127 0.8640 0.346 Uiso 1 1 calc R
C14 C 0.2225(6) 0.611(3) 0.8025(13) 0.274(18) Uani 1 1 d DU
H14A H 0.2363 0.6529 0.8038 0.410 Uiso 1 1 calc R
H14B H 0.2252 0.5796 0.7719 0.410 Uiso 1 1 calc R
H14C H 0.2245 0.5769 0.8320 0.410 Uiso 1 1 calc R
C15 C 0.1773(8) 0.591(2) 0.8290(11) 0.262(18) Uani 1 1 d DU
H15A H 0.1837 0.5854 0.8637 0.392 Uiso 1 1 calc R
H15B H 0.1781 0.5391 0.8124 0.392 Uiso 1 1 calc R
H15C H 0.1585 0.6101 0.8289 0.392 Uiso 1 1 calc R
C16 C 0.1252(5) 0.7125(13) 0.6712(9) 0.093(5) Uani 1 1 d U
C17 C 0.0968(5) 0.7363(14) 0.6865(9) 0.127(7) Uani 1 1 d DU
C18 C 0.0956(7) 0.737(2) 0.7412(10) 0.237(15) Uani 1 1 d DU
H18A H 0.1121 0.7124 0.7548 0.356 Uiso 1 1 calc R
H18B H 0.0795 0.7081 0.7525 0.356 Uiso 1 1 calc R
H18C H 0.0945 0.7918 0.7530 0.356 Uiso 1 1 calc R
C19 C 0.0758(6) 0.6794(17) 0.6712(14) 0.211(14) Uani 1 1 d DU
H19A H 0.0777 0.6680 0.6353 0.317 Uiso 1 1 calc R
H19B H 0.0576 0.7017 0.6775 0.317 Uiso 1 1 calc R
H19C H 0.0780 0.6307 0.6905 0.317 Uiso 1 1 calc R
C20 C 0.0902(6) 0.8133(15) 0.6644(13) 0.200(13) Uani 1 1 d DU
H20A H 0.1042 0.8517 0.6741 0.300 Uiso 1 1 calc R
H20B H 0.0723 0.8308 0.6765 0.300 Uiso 1 1 calc R
H20C H 0.0898 0.8086 0.6277 0.300 Uiso 1 1 calc R
C21 C 0.1298(6) 0.4203(12) 0.6731(9) 0.106(6) Uani 1 1 d U
C22 C 0.1151(6) 0.3719(14) 0.7122(10) 0.162(9) Uani 1 1 d DU
C23 C 0.1062(9) 0.4199(19) 0.7542(13) 0.31(2) Uani 1 1 d DU
H23A H 0.1029 0.4738 0.7426 0.466 Uiso 1 1 calc R
H23B H 0.1205 0.4203 0.7801 0.466 Uiso 1 1 calc R
H23C H 0.0894 0.3979 0.7682 0.466 Uiso 1 1 calc R
C24 C 0.1349(7) 0.317(2) 0.7354(16) 0.31(2) Uani 1 1 d DU
H24A H 0.1450 0.3450 0.7618 0.460 Uiso 1 1 calc R
H24B H 0.1477 0.2985 0.7097 0.460 Uiso 1 1 calc R
H24C H 0.1251 0.2725 0.7500 0.460 Uiso 1 1 calc R
C25 C 0.0929(8) 0.326(2) 0.6907(13) 0.31(2) Uani 1 1 d DU
H25A H 0.0839 0.2953 0.7173 0.469 Uiso 1 1 calc R
H25B H 0.1003 0.2894 0.6654 0.469 Uiso 1 1 calc R
H25C H 0.0796 0.3610 0.6749 0.469 Uiso 1 1 calc R
C26 C 0.1978(5) 0.4364(12) 0.6158(11) 0.098(6) Uani 1 1 d U
C27 C 0.2231(5) 0.3875(13) 0.6298(11) 0.145(8) Uani 1 1 d DU
C28 C 0.2447(6) 0.4306(18) 0.6545(14) 0.233(16) Uani 1 1 d DU
H28A H 0.2398 0.4398 0.6897 0.350 Uiso 1 1 calc R
H28B H 0.2474 0.4813 0.6375 0.350 Uiso 1 1 calc R
H28C H 0.2617 0.4000 0.6530 0.350 Uiso 1 1 calc R
C29 C 0.2343(6) 0.365(2) 0.5806(11) 0.210(13) Uani 1 1 d DU
H29A H 0.2193 0.3553 0.5570 0.316 Uiso 1 1 calc R
H29B H 0.2453 0.3170 0.5842 0.316 Uiso 1 1 calc R
H29C H 0.2459 0.4077 0.5677 0.316 Uiso 1 1 calc R
C30 C 0.2157(6) 0.3137(17) 0.6550(15) 0.248(17) Uani 1 1 d DU
H30A H 0.2316 0.2785 0.6559 0.371 Uiso 1 1 calc R
H30B H 0.2008 0.2882 0.6365 0.371 Uiso 1 1 calc R
H30C H 0.2097 0.3250 0.6894 0.371 Uiso 1 1 calc R
C31 C 0.1389(7) 0.2955(16) 0.5000 0.102(8) Uani 1 2 d SU
C32 C 0.1367(9) 0.2039(16) 0.5000 0.125(10) Uani 1 2 d SU
C33 C 0.1480(8) 0.1719(13) 0.4502(13) 0.228(16) Uani 1 1 d U
H33A H 0.1439 0.2092 0.4231 0.342 Uiso 1 1 calc R
H33B H 0.1394 0.1211 0.4427 0.342 Uiso 1 1 calc R
H33C H 0.1678 0.1649 0.4529 0.342 Uiso 1 1 calc R
C34 C 0.1067(9) 0.1859(19) 0.5000 0.192(16) Uani 1 2 d SU
H34A H 0.1007 0.1757 0.5345 0.288 Uiso 0.50 1 calc PR
H34B H 0.1033 0.1393 0.4792 0.288 Uiso 0.50 1 calc PR
H34C H 0.0967 0.2309 0.4863 0.288 Uiso 0.50 1 calc PR
C35 C 0.0938(6) 0.4701(16) 0.5000 0.092(7) Uani 1 2 d SU
C36 C 0.0623(7) 0.479(2) 0.5000 0.136(10) Uani 1 2 d SU
C37 C 0.0521(6) 0.531(2) 0.5449(4) 0.240(18) Uani 1 1 d DU
H37A H 0.0619 0.5808 0.5451 0.360 Uiso 1 1 calc R
H37B H 0.0554 0.5028 0.5766 0.360 Uiso 1 1 calc R
H37C H 0.0324 0.5404 0.5412 0.360 Uiso 1 1 calc R
C38 C 0.0490(8) 0.400(3) 0.5000 0.217(19) Uani 1 2 d SU
H38A H 0.0627 0.3590 0.4927 0.326 Uiso 0.50 1 calc PR
H38B H 0.0347 0.3981 0.4742 0.326 Uiso 0.50 1 calc PR
H38C H 0.0409 0.3895 0.5330 0.326 Uiso 0.50 1 calc PR
C39 C 0.2342(5) 1.0132(13) 0.5000 0.064(6) Uani 1 2 d SU
C40 C 0.2552(7) 1.0804(16) 0.5000 0.090(7) Uani 1 2 d SU
C41 C 0.2543(8) 1.1274(19) 0.5466(11) 0.223(16) Uani 1 1 d U
H41A H 0.2415 1.1712 0.5424 0.335 Uiso 1 1 calc R
H41B H 0.2726 1.1481 0.5539 0.335 Uiso 1 1 calc R
H41C H 0.2483 1.0940 0.5745 0.335 Uiso 1 1 calc R
C42 C 0.2827(8) 1.043(3) 0.5000 0.24(2) Uani 1 2 d SU
H42A H 0.2876 1.0281 0.5344 0.358 Uiso 0.50 1 calc PR
H42B H 0.2962 1.0805 0.4870 0.358 Uiso 0.50 1 calc PR
H42C H 0.2824 0.9960 0.4787 0.358 Uiso 0.50 1 calc PR
C43 C 0.1559(5) 0.9464(12) 0.5000 0.062(5) Uani 1 2 d SU
C44 C 0.1244(5) 0.9534(12) 0.5000 0.068(6) Uani 1 2 d SU
C45 C 0.1104(4) 0.9587(9) 0.4532(8) 0.073(5) Uani 1 1 d U
H45 H 0.1199 0.9577 0.4221 0.087 Uiso 1 1 calc R
C46 C 0.0812(4) 0.9655(10) 0.4552(9) 0.089(6) Uani 1 1 d U
H46 H 0.0713 0.9659 0.4245 0.106 Uiso 1 1 calc R
C48 C -0.0059(6) 0.8928(16) 0.4317(13) 0.142(8) Uani 1 1 d U
C49 C -0.0111(7) 0.827(2) 0.3930(17) 0.193(11) Uani 1 1 d U
C50 C 0.0064(9) 0.841(3) 0.3490(16) 0.274(18) Uani 1 1 d U
H50A H 0.0053 0.7962 0.3261 0.412 Uiso 1 1 calc R
H50B H 0.0254 0.8483 0.3600 0.412 Uiso 1 1 calc R
H50C H 0.0003 0.8889 0.3315 0.412 Uiso 1 1 calc R
C51 C -0.0392(8) 0.796(3) 0.3912(18) 0.29(2) Uani 1 1 d U
H51A H -0.0502 0.8288 0.3684 0.431 Uiso 1 1 calc R
H51B H -0.0472 0.7981 0.4250 0.431 Uiso 1 1 calc R
H51C H -0.0390 0.7418 0.3791 0.431 Uiso 1 1 calc R
C52 C 0.0040(10) 0.745(2) 0.415(2) 0.282(18) Uani 1 1 d U
H52A H 0.0222 0.7588 0.4282 0.423 Uiso 1 1 calc R
H52B H 0.0059 0.7068 0.3879 0.423 Uiso 1 1 calc R
H52C H -0.0071 0.7229 0.4421 0.423 Uiso 1 1 calc R
C61 C 0.2452(10) 0.593(3) 0.5000 0.192(18) Uani 1 2 d SU
H61A H 0.2628 0.6202 0.4996 0.289 Uiso 1 2 calc SR
H61B H 0.2437 0.5592 0.4701 0.289 Uiso 0.50 1 calc PR
H61C H 0.2440 0.5599 0.5302 0.289 Uiso 0.50 1 calc PR
C62 C 0.2245(9) 0.646(2) 0.5000 0.179(14) Uani 1 2 d SU
H62A H 0.2280 0.6801 0.5297 0.215 Uiso 0.50 1 calc PR
H62B H 0.2280 0.6801 0.4703 0.215 Uiso 0.50 1 calc PR
C63 C 0.1981(9) 0.634(2) 0.5000 0.151(11) Uani 1 2 d SU
H63A H 0.1945 0.6007 0.5297 0.181 Uiso 0.50 1 calc PR
H63B H 0.1945 0.6007 0.4703 0.181 Uiso 0.50 1 calc PR
C65 C 0.1494(8) 0.6854(17) 0.5000 0.118(9) Uani 1 2 d SU
H65A H 0.1452 0.6522 0.4704 0.142 Uiso 0.50 1 calc PR
H65B H 0.1452 0.6522 0.5296 0.142 Uiso 0.50 1 calc PR
C66 C 0.1295(8) 0.740(2) 0.5000 0.149(12) Uani 1 2 d SU
H66A H 0.1338 0.7728 0.4704 0.179 Uiso 0.50 1 calc PR
H66B H 0.1338 0.7728 0.5296 0.179 Uiso 0.50 1 calc PR
C67 C 0.0992(7) 0.736(2) 0.5000 0.141(13) Uani 1 2 d SU
H67A H 0.0917 0.7891 0.4994 0.211 Uiso 1 2 calc SR
H67B H 0.0930 0.7084 0.5304 0.211 Uiso 0.50 1 calc PR
H67C H 0.0930 0.7067 0.4702 0.211 Uiso 0.50 1 calc PR
C101 C 1.000(3) 0.576(2) 0.737(4) 0.74(7) Uani 1 1 d DU
H10D H 0.9995 0.6205 0.7130 1.113 Uiso 1 1 calc R
H10E H 1.0166 0.5799 0.7571 1.113 Uiso 1 1 calc R
H10F H 0.9840 0.5786 0.7586 1.113 Uiso 1 1 calc R
C102 C 1.0000 0.5000 0.708(4) 0.76(7) Uani 1 2 d SDU
O101 O 1.0000 0.5000 0.662(4) 0.78(8) Uani 1 2 d SDU
Cr1 Cr 0.20366(5) 0.89719(13) 0.56577(10) 0.0624(8) Uani 0.50 1 d PU
Ni1 Ni 0.20366(5) 0.89719(13) 0.56577(10) 0.0624(8) Uani 0.50 1 d PU
Cr2 Cr 0.18415(7) 0.76436(15) 0.65793(11) 0.0714(10) Uani 1 1 d U
Cr3 Cr 0.16307(7) 0.56945(15) 0.65783(12) 0.0767(10) Uani 1 1 d U
Cr4 Cr 0.14326(7) 0.43979(16) 0.56469(12) 0.0824(11) Uani 1 1 d U
F1 F 0.18105(18) 0.8036(4) 0.5915(3) 0.063(2) Uani 1 1 d U
F2 F 0.18330(18) 0.6579(4) 0.6284(3) 0.065(2) Uani 1 1 d U
F5 F 0.2072(2) 0.8397(7) 0.5000 0.063(3) Uani 1 2 d SU
F3 F 0.14778(19) 0.5470(4) 0.5919(4) 0.070(3) Uani 1 1 d U
F4 F 0.1578(3) 0.4723(7) 0.5000 0.073(3) Uani 1 2 d SU
N47 N 0.0667(5) 0.9715(12) 0.5000 0.088(6) Uani 1 2 d SU
N64 N 0.1775(7) 0.6906(16) 0.5000 0.139(9) Uani 1 2 d SU
H64A H 0.1814 0.7214 0.5275 0.167 Uiso 0.50 1 calc PR
H64B H 0.1814 0.7214 0.4725 0.167 Uiso 0.50 1 calc PR
Ni2 Ni 0.02602(8) 0.9855(2) 0.5000 0.1153(17) Uani 1 2 d SU
O1 O 0.1978(3) 0.9552(6) 0.6305(5) 0.081(3) Uani 1 1 d U
O2 O 0.1830(3) 0.8712(7) 0.6891(5) 0.099(4) Uani 1 1 d U
O3 O 0.2380(2) 0.8431(8) 0.5916(5) 0.086(3) Uani 1 1 d U
O4 O 0.2238(3) 0.7635(7) 0.6554(5) 0.092(4) Uani 1 1 d U
O5 O 0.1871(3) 0.7218(8) 0.7274(5) 0.104(4) Uani 1 1 d U
O6 O 0.1786(3) 0.5902(8) 0.7246(5) 0.110(4) Uani 1 1 d U
O7 O 0.1438(3) 0.7635(7) 0.6620(5) 0.089(4) Uani 1 1 d U
O8 O 0.1305(3) 0.6361(8) 0.6717(5) 0.093(4) Uani 1 1 d U
O9 O 0.1426(3) 0.4793(8) 0.6897(5) 0.108(4) Uani 1 1 d U
O10 O 0.1273(4) 0.4034(9) 0.6280(7) 0.135(5) Uani 1 1 d U
O11 O 0.1952(3) 0.4988(7) 0.6451(6) 0.093(4) Uani 1 1 d U
O12 O 0.1799(4) 0.4102(8) 0.5870(6) 0.116(5) Uani 1 1 d U
O13 O 0.1392(4) 0.3298(7) 0.5403(6) 0.124(5) Uani 1 1 d U
O14 O 0.1061(3) 0.4653(9) 0.5435(6) 0.106(4) Uani 1 1 d U
O15 O 0.2268(3) 0.9879(6) 0.5422(4) 0.075(3) Uani 1 1 d U
O16 O 0.1671(2) 0.9431(6) 0.5442(4) 0.066(3) Uani 1 1 d U
O17 O 0.0179(3) 0.9045(10) 0.4468(8) 0.148(6) Uani 1 1 d U
O18 O -0.0271(3) 0.9284(9) 0.4457(7) 0.127(5) Uani 1 1 d U

loop_
_atom_site_aniso_label
_atom_site_aniso_U_11
_atom_site_aniso_U_22
_atom_site_aniso_U_33
_atom_site_aniso_U_23
_atom_site_aniso_U_13
_atom_site_aniso_U_12
C1 0.136(14) 0.034(8) 0.065(9) -0.013(8) -0.010(10) -0.007(9)
C2 0.22(2) 0.058(10) 0.084(12) -0.019(10) 0.019(14) -0.010(13)
C3 0.43(4) 0.084(14) 0.12(2) -0.058(14) 0.05(3) -0.08(2)
C4 0.54(5) 0.13(2) 0.085(14) -0.053(14) -0.04(2) 0.10(3)
C5 0.23(2) 0.20(3) 0.34(4) -0.17(3) 0.06(2) 0.03(2)
C6 0.080(9) 0.056(11) 0.087(13) -0.011(9) -0.025(8) 0.008(8)
C7 0.089(11) 0.135(17) 0.18(2) 0.003(16) -0.046(12) 0.011(14)
C8 0.075(16) 0.34(4) 0.31(3) 0.11(3) 0.008(19) 0.03(2)
C9 0.18(3) 0.35(4) 0.36(4) -0.14(4) -0.17(3) 0.03(3)
C10 0.14(2) 0.22(2) 0.35(4) 0.12(3) -0.05(3) 0.07(2)
C11 0.140(15) 0.068(11) 0.080(10) -0.001(8) -0.017(11) -0.012(12)
C12 0.182(19) 0.098(14) 0.084(12) 0.011(10) -0.035(14) -0.038(14)
C13 0.45(5) 0.13(2) 0.12(2) -0.010(16) -0.08(3) -0.05(2)
C14 0.26(3) 0.42(5) 0.14(3) 0.00(3) -0.07(2) 0.13(3)
C15 0.40(4) 0.28(4) 0.11(2) 0.04(2) -0.03(3) -0.20(3)
C16 0.100(10) 0.070(10) 0.110(14) 0.010(12) 0.007(11) 0.002(8)
C17 0.106(13) 0.130(16) 0.145(17) 0.023(16) 0.020(15) 0.012(11)
C18 0.20(3) 0.34(4) 0.166(19) 0.01(2) 0.06(2) 0.10(3)
C19 0.108(17) 0.19(2) 0.33(4) -0.01(3) 0.03(2) -0.019(18)
C20 0.17(3) 0.141(19) 0.29(3) 0.04(2) 0.02(3) 0.071(17)
C21 0.182(17) 0.042(10) 0.093(11) 0.003(10) 0.013(13) -0.037(10)
C22 0.28(3) 0.074(15) 0.132(17) 0.029(12) 0.024(17) -0.079(15)
C23 0.51(5) 0.19(3) 0.23(3) -0.01(2) 0.23(3) -0.13(3)
C24 0.33(4) 0.31(4) 0.28(4) 0.22(3) 0.06(3) 0.00(3)
C25 0.39(4) 0.33(4) 0.21(3) 0.10(3) -0.03(3) -0.27(3)
C26 0.099(12) 0.038(10) 0.159(17) 0.007(10) -0.009(10) 0.007(9)
C27 0.104(15) 0.095(15) 0.23(2) 0.010(15) -0.005(14) 0.035(11)
C28 0.13(2) 0.20(3) 0.37(4) -0.07(3) -0.09(3) 0.067(18)
C29 0.16(3) 0.22(3) 0.25(3) -0.01(2) 0.01(2) 0.09(2)
C30 0.20(3) 0.16(2) 0.38(4) 0.15(3) 0.00(3) 0.073(18)
C31 0.16(2) 0.022(11) 0.125(19) 0.000 0.000 -0.030(13)
C32 0.18(2) 0.029(12) 0.17(2) 0.000 0.000 -0.036(17)
C33 0.40(4) 0.036(13) 0.25(3) -0.029(17) 0.12(3) -0.01(2)
C34 0.18(3) 0.05(2) 0.34(5) 0.000 0.000 -0.05(2)
C35 0.082(13) 0.045(14) 0.15(2) 0.000 0.000 -0.020(12)
C36 0.089(15) 0.092(19) 0.23(3) 0.000 0.000 -0.010(16)
C37 0.12(2) 0.25(3) 0.35(4) -0.10(3) 0.06(2) 0.01(2)
C38 0.12(3) 0.15(3) 0.37(6) 0.000 0.000 -0.08(3)
C39 0.086(14) 0.034(12) 0.071(14) 0.000 0.000 -0.007(10)
C40 0.116(17) 0.054(15) 0.102(18) 0.000 0.000 -0.034(12)
C41 0.30(3) 0.20(3) 0.17(3) -0.09(2) 0.08(2) -0.19(2)
C42 0.101(18) 0.17(4) 0.45(6) 0.000 0.000 -0.043(19)
C43 0.065(11) 0.019(11) 0.103(15) 0.000 0.000 -0.008(10)
C44 0.066(11) 0.014(10) 0.124(17) 0.000 0.000 0.000(11)
C45 0.073(10) 0.038(9) 0.107(14) -0.004(10) -0.008(9) 0.000(9)
C46 0.083(10) 0.056(10) 0.127(17) -0.023(12) -0.020(9) 0.004(10)
C48 0.094(13) 0.107(14) 0.226(19) -0.053(14) 0.025(14) -0.029(12)
C49 0.145(19) 0.18(2) 0.25(3) -0.117(18) 0.040(17) -0.037(17)
C50 0.25(4) 0.33(4) 0.24(3) -0.10(3) 0.07(3) -0.03(4)
C51 0.18(2) 0.30(4) 0.38(5) -0.22(4) 0.04(3) -0.09(2)
C52 0.31(4) 0.13(2) 0.40(5) -0.11(3) 0.02(4) -0.02(2)
C61 0.19(3) 0.14(3) 0.25(5) 0.000 0.000 0.05(3)
C62 0.14(2) 0.09(2) 0.30(4) 0.000 0.000 0.012(19)
C63 0.15(2) 0.060(18) 0.24(3) 0.000 0.000 -0.019(16)
C65 0.140(18) 0.047(16) 0.17(2) 0.000 0.000 -0.031(15)
C66 0.144(19) 0.09(2) 0.21(3) 0.000 0.000 -0.008(17)
C67 0.141(19) 0.10(2) 0.19(4) 0.000 0.000 -0.05(2)
C101 0.45(7) 0.77(17) 1.0(2) 0.01(5) 0.02(8) -0.18(14)
C102 0.50(7) 0.79(17) 1.0(2) 0.000 0.000 -0.13(13)
O101 0.54(8) 0.82(17) 1.0(2) 0.000 0.000 -0.09(13)
Cr1 0.0808(17) 0.0340(13) 0.0723(18) 0.0017(12) -0.0022(14) -0.0091(12)
Ni1 0.0808(17) 0.0340(13) 0.0723(18) 0.0017(12) -0.0022(14) -0.0091(12)
Cr2 0.111(2) 0.0361(16) 0.067(2) 0.0007(14) -0.0042(17) -0.0133(15)
Cr3 0.114(3) 0.0355(16) 0.080(2) 0.0090(15) -0.0078(18) -0.0153(15)
Cr4 0.126(3) 0.0330(17) 0.088(2) 0.0035(15) -0.0099(19) -0.0229(16)
F1 0.091(6) 0.034(4) 0.063(5) 0.003(4) -0.001(5) -0.011(4)
F2 0.092(6) 0.031(4) 0.072(6) 0.008(4) 0.004(5) -0.013(4)
F5 0.070(8) 0.039(7) 0.080(7) 0.000 0.000 0.002(6)
F3 0.099(7) 0.024(4) 0.088(6) 0.009(4) -0.011(5) -0.008(4)
F4 0.094(9) 0.033(7) 0.092(8) 0.000 0.000 0.001(6)
N47 0.071(12) 0.039(11) 0.15(2) 0.000 0.000 0.002(10)
N64 0.141(17) 0.063(15) 0.21(2) 0.000 0.000 -0.022(14)
Ni2 0.064(2) 0.065(2) 0.217(5) 0.000 0.000 -0.0059(19)
O1 0.125(10) 0.046(6) 0.072(7) -0.001(6) -0.002(6) -0.016(6)
O2 0.183(12) 0.052(7) 0.060(8) -0.006(6) 0.014(8) -0.022(7)
O3 0.073(7) 0.088(8) 0.099(9) 0.003(7) -0.010(6) -0.002(6)
O4 0.113(8) 0.054(7) 0.110(10) 0.015(7) -0.030(7) -0.021(6)
O5 0.176(12) 0.065(7) 0.071(8) -0.002(6) -0.012(8) -0.033(9)
O6 0.186(13) 0.062(8) 0.081(8) 0.020(6) -0.032(8) -0.024(8)
O7 0.122(8) 0.042(6) 0.102(10) 0.011(7) 0.027(7) -0.001(6)
O8 0.097(8) 0.065(7) 0.115(10) 0.004(7) 0.025(7) -0.019(6)
O9 0.172(12) 0.059(8) 0.093(9) 0.023(7) -0.001(9) -0.042(8)
O10 0.218(14) 0.078(9) 0.109(9) 0.009(8) 0.005(10) -0.073(10)
O11 0.114(9) 0.044(7) 0.123(11) 0.005(7) -0.038(7) 0.006(6)
O12 0.165(10) 0.054(8) 0.128(12) -0.018(8) -0.044(9) 0.027(8)
O13 0.218(15) 0.033(7) 0.120(12) 0.000(7) -0.013(11) -0.047(8)
O14 0.092(8) 0.108(10) 0.119(12) -0.034(9) 0.006(7) -0.038(7)
O15 0.109(8) 0.050(6) 0.065(8) -0.001(6) 0.006(6) -0.025(6)
O16 0.083(6) 0.045(6) 0.069(8) -0.002(6) 0.007(5) 0.003(5)
O17 0.084(9) 0.109(11) 0.250(18) -0.057(12) 0.005(11) -0.015(9)
O18 0.093(10) 0.100(11) 0.187(15) -0.033(11) 0.000(11) -0.005(8)

loop_
_atom_type_symbol
_atom_type_description
_atom_type_scat_dispersion_real
_atom_type_scat_dispersion_imag
_atom_type_scat_source
C C -0.002 0.002 'International Tables Vol C Tables 4.2.6.8 and 6.1.1.4'
H H 0 0 'International Tables Vol C Tables 4.2.6.8 and 6.1.1.4'
N N -0.0031 0.004 'International Tables Vol C Tables 4.2.6.8 and 6.1.1.4'
O O -0.0041 0.0074 'International Tables Vol C Tables 4.2.6.8 and 6.1.1.4'
F F -0.0053 0.0125 'International Tables Vol C Tables 4.2.6.8 and 6.1.1.4'
Cr Cr 0.2328 0.7369 'International Tables Vol C Tables 4.2.6.8 and 6.1.1.4'
Ni Ni 0.1906 1.3024 'International Tables Vol C Tables 4.2.6.8 and 6.1.1.4'

loop_
_geom_angle_atom_site_label_1
_geom_angle_atom_site_label_2
_geom_angle_atom_site_label_3
_geom_angle
_geom_angle_site_symmetry_1
_geom_angle_site_symmetry_3
O2 C1 O1 122.3(16) . .
O2 C1 C2 117.7(18) . .
O1 C1 C2 119.7(17) . .
C3 C2 C4 107.5(19) . .
C3 C2 C5 109(2) . .
C4 C2 C5 106(2) . .
C3 C2 C1 113.3(19) . .
C4 C2 C1 109.5(19) . .
C5 C2 C1 111(2) . .
C2 C3 H3A 109.5 . .
C2 C3 H3B 109.5 . .
H3A C3 H3B 109.5 . .
C2 C3 H3C 109.5 . .
H3A C3 H3C 109.5 . .
H3B C3 H3C 109.5 . .
C2 C4 H4A 109.5 . .
C2 C4 H4B 109.5 . .
H4A C4 H4B 109.5 . .
C2 C4 H4C 109.5 . .
H4A C4 H4C 109.5 . .
H4B C4 H4C 109.5 . .
C2 C5 H5A 109.5 . .
C2 C5 H5B 109.5 . .
H5A C5 H5B 109.5 . .
C2 C5 H5C 109.5 . .
H5A C5 H5C 109.5 . .
H5B C5 H5C 109.5 . .
O3 C6 O4 123.2(18) . .
O3 C6 C7 117(2) . .
O4 C6 C7 119.7(19) . .
C8 C7 C9 104(2) . .
C8 C7 C10 112(2) . .
C9 C7 C10 109(2) . .
C8 C7 C6 114(2) . .
C9 C7 C6 104(2) . .
C10 C7 C6 113(2) . .
C7 C8 H8A 109.5 . .
C7 C8 H8B 109.5 . .
H8A C8 H8B 109.5 . .
C7 C8 H8C 109.5 . .
H8A C8 H8C 109.5 . .
H8B C8 H8C 109.5 . .
C7 C9 H9A 109.5 . .
C7 C9 H9B 109.5 . .
H9A C9 H9B 109.5 . .
C7 C9 H9C 109.5 . .
H9A C9 H9C 109.5 . .
H9B C9 H9C 109.5 . .
C7 C10 H10A 109.5 . .
C7 C10 H10B 109.5 . .
H10A C10 H10B 109.5 . .
C7 C10 H10C 109.5 . .
H10A C10 H10C 109.5 . .
H10B C10 H10C 109.5 . .
O5 C11 O6 124.7(19) . .
O5 C11 C12 117.8(19) . .
O6 C11 C12 117.5(19) . .
C13 C12 C15 114(2) . .
C13 C12 C14 102(2) . .
C15 C12 C14 106(2) . .
C13 C12 C11 115(2) . .
C15 C12 C11 111(2) . .
C14 C12 C11 107(2) . .
C12 C13 H13A 109.5 . .
C12 C13 H13B 109.5 . .
H13A C13 H13B 109.5 . .
C12 C13 H13C 109.5 . .
H13A C13 H13C 109.5 . .
H13B C13 H13C 109.5 . .
C12 C14 H14A 109.5 . .
C12 C14 H14B 109.5 . .
H14A C14 H14B 109.5 . .
C12 C14 H14C 109.5 . .
H14A C14 H14C 109.5 . .
H14B C14 H14C 109.5 . .
C12 C15 H15A 109.5 . .
C12 C15 H15B 109.5 . .
H15A C15 H15B 109.5 . .
C12 C15 H15C 109.5 . .
H15A C15 H15C 109.5 . .
H15B C15 H15C 109.5 . .
O7 C16 O8 121.9(19) . .
O7 C16 C17 121.7(19) . .
O8 C16 C17 116.1(19) . .
C18 C17 C19 105(2) . .
C18 C17 C20 113(2) . .
C19 C17 C20 109(2) . .
C18 C17 C16 108(2) . .
C19 C17 C16 113(2) . .
C20 C17 C16 109(2) . .
C17 C18 H18A 109.5 . .
C17 C18 H18B 109.5 . .
H18A C18 H18B 109.5 . .
C17 C18 H18C 109.5 . .
H18A C18 H18C 109.5 . .
H18B C18 H18C 109.5 . .
C17 C19 H19A 109.5 . .
C17 C19 H19B 109.5 . .
H19A C19 H19B 109.5 . .
C17 C19 H19C 109.5 . .
H19A C19 H19C 109.5 . .
H19B C19 H19C 109.5 . .
C17 C20 H20A 109.5 . .
C17 C20 H20B 109.5 . .
H20A C20 H20B 109.5 . .
C17 C20 H20C 109.5 . .
H20A C20 H20C 109.5 . .
H20B C20 H20C 109.5 . .
O10 C21 O9 125(2) . .
O10 C21 C22 120(2) . .
O9 C21 C22 115(2) . .
C23 C22 C25 112(2) . .
C23 C22 C24 103(2) . .
C25 C22 C24 108(2) . .
C23 C22 C21 112(2) . .
C25 C22 C21 112(2) . .
C24 C22 C21 109(2) . .
C22 C23 H23A 109.5 . .
C22 C23 H23B 109.5 . .
H23A C23 H23B 109.5 . .
C22 C23 H23C 109.5 . .
H23A C23 H23C 109.5 . .
H23B C23 H23C 109.5 . .
C22 C24 H24A 109.5 . .
C22 C24 H24B 109.5 . .
H24A C24 H24B 109.5 . .
C22 C24 H24C 109.5 . .
H24A C24 H24C 109.5 . .
H24B C24 H24C 109.5 . .
C22 C25 H25A 109.5 . .
C22 C25 H25B 109.5 . .
H25A C25 H25B 109.5 . .
C22 C25 H25C 109.5 . .
H25A C25 H25C 109.5 . .
H25B C25 H25C 109.5 . .
O12 C26 O11 125(2) . .
O12 C26 C27 122(2) . .
O11 C26 C27 112(2) . .
C28 C27 C30 114(2) . .
C28 C27 C29 105(2) . .
C30 C27 C29 106(2) . .
C28 C27 C26 115(2) . .
C30 C27 C26 112(2) . .
C29 C27 C26 103(2) . .
C27 C28 H28A 109.5 . .
C27 C28 H28B 109.5 . .
H28A C28 H28B 109.5 . .
C27 C28 H28C 109.5 . .
H28A C28 H28C 109.5 . .
H28B C28 H28C 109.5 . .
C27 C29 H29A 109.5 . .
C27 C29 H29B 109.5 . .
H29A C29 H29B 109.5 . .
C27 C29 H29C 109.5 . .
H29A C29 H29C 109.5 . .
H29B C29 H29C 109.5 . .
C27 C30 H30A 109.5 . .
C27 C30 H30B 109.5 . .
H30A C30 H30B 109.5 . .
C27 C30 H30C 109.5 . .
H30A C30 H30C 109.5 . .
H30B C30 H30C 109.5 . .
O13 C31 O13 123(3) 6_556 .
O13 C31 C32 118.5(13) 6_556 .
O13 C31 C32 118.5(13) . .
C34 C32 C33 106(2) . 6_556
C34 C32 C33 106(2) . .
C33 C32 C33 120(4) 6_556 .
C34 C32 C31 106(3) . .
C33 C32 C31 109.3(17) 6_556 .
C33 C32 C31 109.3(17) . .
C32 C33 H33A 109.5 . .
C32 C33 H33B 109.5 . .
H33A C33 H33B 109.5 . .
C32 C33 H33C 109.5 . .
H33A C33 H33C 109.5 . .
H33B C33 H33C 109.5 . .
C32 C34 H34A 109.5 . .
C32 C34 H34B 109.5 . .
H34A C34 H34B 109.5 . .
C32 C34 H34C 109.5 . .
H34A C34 H34C 109.5 . .
H34B C34 H34C 109.5 . .
O14 C35 O14 125(3) 6_556 .
O14 C35 C36 117.7(15) 6_556 .
O14 C35 C36 117.7(15) . .
C38 C36 C35 110(3) . .
C38 C36 C37 111(2) . .
C35 C36 C37 112(2) . .
C38 C36 C37 111(2) . 6_556
C35 C36 C37 112(2) . 6_556
C37 C36 C37 100(3) . 6_556
C36 C37 H37A 109.5 . .
C36 C37 H37B 109.5 . .
H37A C37 H37B 109.5 . .
C36 C37 H37C 109.5 . .
H37A C37 H37C 109.5 . .
H37B C37 H37C 109.5 . .
C36 C38 H38A 109.5 . .
C36 C38 H38B 109.5 . .
H38A C38 H38B 109.5 . .
C36 C38 H38C 109.5 . .
H38A C38 H38C 109.5 . .
H38B C38 H38C 109.5 . .
O15 C39 O15 127(2) . 6_556
O15 C39 C40 116.6(11) . .
O15 C39 C40 116.6(11) 6_556 .
C41 C40 C41 114(3) . 6_556
C41 C40 C42 105(2) . .
C41 C40 C42 105(2) 6_556 .
C41 C40 C39 112.4(17) . .
C41 C40 C39 112.4(17) 6_556 .
C42 C40 C39 107(3) . .
C40 C41 H41A 109.5 . .
C40 C41 H41B 109.5 . .
H41A C41 H41B 109.5 . .
C40 C41 H41C 109.5 . .
H41A C41 H41C 109.5 . .
H41B C41 H41C 109.5 . .
C40 C42 H42A 109.5 . .
C40 C42 H42B 109.5 . .
H42A C42 H42B 109.5 . .
C40 C42 H42C 109.5 . .
H42A C42 H42C 109.5 . .
H42B C42 H42C 109.5 . .
O16 C43 O16 130(2) . 6_556
O16 C43 C44 115.2(11) . .
O16 C43 C44 115.2(11) 6_556 .
C45 C44 C45 122(2) . 6_556
C45 C44 C43 118.9(12) . .
C45 C44 C43 118.9(12) 6_556 .
C44 C45 C46 117(2) . .
C44 C45 H45 121.6 . .
C46 C45 H45 121.6 . .
N47 C46 C45 123(2) . .
N47 C46 H46 118.4 . .
C45 C46 H46 118.4 . .
O17 C48 O18 127(3) . .
O17 C48 C49 119(3) . .
O18 C48 C49 114(3) . .
C51 C49 C50 125(4) . .
C51 C49 C48 116(3) . .
C50 C49 C48 108(3) . .
C51 C49 C52 98(3) . .
C50 C49 C52 99(3) . .
C48 C49 C52 107(3) . .
C49 C50 H50A 109.5 . .
C49 C50 H50B 109.5 . .
H50A C50 H50B 109.5 . .
C49 C50 H50C 109.5 . .
H50A C50 H50C 109.5 . .
H50B C50 H50C 109.5 . .
C49 C51 H51A 109.5 . .
C49 C51 H51B 109.5 . .
H51A C51 H51B 109.5 . .
C49 C51 H51C 109.5 . .
H51A C51 H51C 109.5 . .
H51B C51 H51C 109.5 . .
C49 C52 H52A 109.5 . .
C49 C52 H52B 109.5 . .
H52A C52 H52B 109.5 . .
C49 C52 H52C 109.5 . .
H52A C52 H52C 109.5 . .
H52B C52 H52C 109.5 . .
C62 C61 H61A 109.5 . .
C62 C61 H61B 109.5 . .
H61A C61 H61B 109.5 . .
C62 C61 H61C 109.5 . .
H61A C61 H61C 109.5 . .
H61B C61 H61C 109.5 . .
C63 C62 C61 129(5) . .
C63 C62 H62A 105.1 . .
C61 C62 H62A 105.1 . .
C63 C62 H62B 105.1 . .
C61 C62 H62B 105.1 . .
H62A C62 H62B 105.9 . .
C62 C63 N64 127(4) . .
C62 C63 H63A 105.5 . .
N64 C63 H63A 105.5 . .
C62 C63 H63B 105.5 . .
N64 C63 H63B 105.5 . .
H63A C63 H63B 106.0 . .
C66 C65 N64 133(3) . .
C66 C65 H65A 104.0 . .
N64 C65 H65A 104.0 . .
C66 C65 H65B 104.0 . .
N64 C65 H65B 104.0 . .
H65A C65 H65B 105.5 . .
C65 C66 C67 134(4) . .
C65 C66 H66A 103.7 . .
C67 C66 H66A 103.7 . .
C65 C66 H66B 103.7 . .
C67 C66 H66B 103.7 . .
H66A C66 H66B 105.3 . .
C66 C67 H67A 109.5 . .
C66 C67 H67B 109.5 . .
H67A C67 H67B 109.5 . .
C66 C67 H67C 109.5 . .
H67A C67 H67C 109.5 . .
H67B C67 H67C 109.5 . .
C102 C101 H10D 109.5 . .
C102 C101 H10E 109.5 . .
H10D C101 H10E 109.5 . .
C102 C101 H10F 109.5 . .
H10D C101 H10F 109.5 . .
H10E C101 H10F 109.5 . .
O101 C102 C101 120.4(19) . 2_765
O101 C102 C101 120.4(19) . .
C101 C102 C101 119(4) 2_765 .
O1 Cr1 O15 88.4(5) . .
O1 Cr1 F5 176.7(5) . .
O15 Cr1 F5 92.9(5) . .
O1 Cr1 O16 85.9(5) . .
O15 Cr1 O16 96.5(5) . .
F5 Cr1 O16 91.0(5) . .
O1 Cr1 O3 92.9(5) . .
O15 Cr1 O3 89.2(5) . .
F5 Cr1 O3 90.2(5) . .
O16 Cr1 O3 174.1(5) . .
O1 Cr1 F1 90.9(4) . .
O15 Cr1 F1 178.1(5) . .
F5 Cr1 F1 87.8(4) . .
O16 Cr1 F1 85.2(4) . .
O3 Cr1 F1 89.1(5) . .
F1 Cr2 O4 92.9(5) . .
F1 Cr2 F2 87.0(4) . .
O4 Cr2 F2 90.0(5) . .
F1 Cr2 O7 88.5(5) . .
O4 Cr2 O7 178.5(6) . .
F2 Cr2 O7 89.7(5) . .
F1 Cr2 O5 179.2(5) . .
O4 Cr2 O5 87.4(6) . .
F2 Cr2 O5 92.3(5) . .
O7 Cr2 O5 91.1(6) . .
F1 Cr2 O2 93.8(5) . .
O4 Cr2 O2 92.8(6) . .
F2 Cr2 O2 177.0(5) . .
O7 Cr2 O2 87.5(6) . .
O5 Cr2 O2 86.9(5) . .
F3 Cr3 F2 89.1(4) . .
F3 Cr3 O6 179.0(5) . .
F2 Cr3 O6 91.7(5) . .
F3 Cr3 O8 88.3(5) . .
F2 Cr3 O8 92.5(5) . .
O6 Cr3 O8 92.3(7) . .
F3 Cr3 O11 91.8(5) . .
F2 Cr3 O11 89.7(5) . .
O6 Cr3 O11 87.6(6) . .
O8 Cr3 O11 177.8(5) . .
F3 Cr3 O9 92.3(5) . .
F2 Cr3 O9 178.7(5) . .
O6 Cr3 O9 87.0(6) . .
O8 Cr3 O9 87.4(6) . .
O11 Cr3 O9 90.4(6) . .
F4 Cr4 O14 91.2(6) . .
F4 Cr4 O12 90.4(7) . .
O14 Cr4 O12 177.7(7) . .
F4 Cr4 O10 177.0(6) . .
O14 Cr4 O10 87.0(8) . .
O12 Cr4 O10 91.3(8) . .
F4 Cr4 F3 91.3(4) . .
O14 Cr4 F3 90.4(5) . .
O12 Cr4 F3 91.3(5) . .
O10 Cr4 F3 91.1(5) . .
F4 Cr4 O13 90.8(6) . .
O14 Cr4 O13 91.2(7) . .
O12 Cr4 O13 87.1(7) . .
O10 Cr4 O13 86.9(7) . .
F3 Cr4 O13 177.4(6) . .
Cr2 F1 Cr1 122.7(4) . .
Cr3 F2 Cr2 123.5(5) . .
Ni1 F5 Cr1 0.00(16) 6_556 6_556
Ni1 F5 Cr1 120.9(6) 6_556 .
Cr1 F5 Cr1 120.9(6) 6_556 .
Cr3 F3 Cr4 123.8(4) . .
Cr4 F4 Cr4 124.8(7) . 6_556
C46 N47 C46 118(2) . 6_556
C46 N47 Ni2 121.0(12) . .
C46 N47 Ni2 121.0(12) 6_556 .
C65 N64 C63 133(3) . .
C65 N64 H64A 104.0 . .
C63 N64 H64A 104.0 . .
C65 N64 H64B 104.0 . .
C63 N64 H64B 104.0 . .
H64A N64 H64B 105.5 . .
N47 Ni2 O17 96.6(6) . .
N47 Ni2 O17 96.5(6) . 6_556
O17 Ni2 O17 89.5(12) . 6_556
N47 Ni2 O18 93.4(6) . 5_576
O17 Ni2 O18 170.0(6) . 5_576
O17 Ni2 O18 89.7(8) 6_556 5_576
N47 Ni2 O18 93.4(6) . 2_575
O17 Ni2 O18 89.7(8) . 2_575
O17 Ni2 O18 170.0(6) 6_556 2_575
O18 Ni2 O18 89.3(10) 5_576 2_575
N47 Ni2 Ni2 175.9(6) . 5_576
O17 Ni2 Ni2 86.4(5) . 5_576
O17 Ni2 Ni2 86.4(5) 6_556 5_576
O18 Ni2 Ni2 83.7(5) 5_576 5_576
O18 Ni2 Ni2 83.7(5) 2_575 5_576
C1 O1 Cr1 138.0(11) . .
C1 O2 Cr2 135.2(13) . .
C6 O3 Cr1 134.1(13) . .
C6 O4 Cr2 137.0(13) . .
C11 O5 Cr2 135.7(13) . .
C11 O6 Cr3 133.5(13) . .
C16 O7 Cr2 136.4(13) . .
C16 O8 Cr3 135.4(13) . .
C21 O9 Cr3 134.5(15) . .
C21 O10 Cr4 136.2(15) . .
C26 O11 Cr3 131.0(13) . .
C26 O12 Cr4 137.8(14) . .
C31 O13 Cr4 137.5(16) . .
C35 O14 Cr4 134.3(18) . .
C39 O15 Cr1 134.7(13) . .
C43 O16 Cr1 130.2(13) . .
C48 O17 Ni2 121.2(18) . .
C48 O18 Ni2 122.0(18) . 5_576

loop_
_geom_bond_atom_site_label_1
_geom_bond_atom_site_label_2
_geom_bond_distance
_geom_bond_site_symmetry_2
C1 O2 1.25(2) .
C1 O1 1.25(2) .
C1 C2 1.48(3) .
C2 C3 1.429(19) .
C2 C4 1.44(2) .
C2 C5 1.448(19) .
C3 H3A 0.9600 .
C3 H3B 0.9600 .
C3 H3C 0.9600 .
C4 H4A 0.9600 .
C4 H4B 0.9600 .
C4 H4C 0.9600 .
C5 H5A 0.9600 .
C5 H5B 0.9600 .
C5 H5C 0.9600 .
C6 O3 1.25(2) .
C6 O4 1.29(2) .
C6 C7 1.49(3) .
C7 C8 1.414(19) .
C7 C9 1.43(2) .
C7 C10 1.434(19) .
C8 H8A 0.9600 .
C8 H8B 0.9600 .
C8 H8C 0.9600 .
C9 H9A 0.9600 .
C9 H9B 0.9600 .
C9 H9C 0.9600 .
C10 H10A 0.9600 .
C10 H10B 0.9600 .
C10 H10C 0.9600 .
C11 O5 1.25(2) .
C11 O6 1.27(2) .
C11 C12 1.49(3) .
C12 C13 1.418(19) .
C12 C15 1.432(19) .
C12 C14 1.45(2) .
C13 H13A 0.9600 .
C13 H13B 0.9600 .
C13 H13C 0.9600 .
C14 H14A 0.9600 .
C14 H14B 0.9600 .
C14 H14C 0.9600 .
C15 H15A 0.9600 .
C15 H15B 0.9600 .
C15 H15C 0.9600 .
C16 O7 1.25(2) .
C16 O8 1.29(2) .
C16 C17 1.48(3) .
C17 C18 1.426(19) .
C17 C19 1.44(2) .
C17 C20 1.438(19) .
C18 H18A 0.9600 .
C18 H18B 0.9600 .
C18 H18C 0.9600 .
C19 H19A 0.9600 .
C19 H19B 0.9600 .
C19 H19C 0.9600 .
C20 H20A 0.9600 .
C20 H20B 0.9600 .
C20 H20C 0.9600 .
C21 O10 1.21(2) .
C21 O9 1.23(2) .
C21 C22 1.48(3) .
C22 C23 1.420(19) .
C22 C25 1.429(19) .
C22 C24 1.44(2) .
C23 H23A 0.9600 .
C23 H23B 0.9600 .
C23 H23C 0.9600 .
C24 H24A 0.9600 .
C24 H24B 0.9600 .
C24 H24C 0.9600 .
C25 H25A 0.9600 .
C25 H25B 0.9600 .
C25 H25C 0.9600 .
C26 O12 1.22(2) .
C26 O11 1.30(3) .
C26 C27 1.50(3) .
C27 C28 1.415(19) .
C27 C30 1.438(19) .
C27 C29 1.44(2) .
C28 H28A 0.9600 .
C28 H28B 0.9600 .
C28 H28C 0.9600 .
C29 H29A 0.9600 .
C29 H29B 0.9600 .
C29 H29C 0.9600 .
C30 H30A 0.9600 .
C30 H30B 0.9600 .
C30 H30C 0.9600 .
C31 O13 1.195(16) 6_556
C31 O13 1.195(16) .
C31 C32 1.53(4) .
C32 C34 1.47(5) .
C32 C33 1.50(3) 6_556
C32 C33 1.50(3) .
C33 H33A 0.9600 .
C33 H33B 0.9600 .
C33 H33C 0.9600 .
C34 H34A 0.9600 .
C34 H34B 0.9600 .
C34 H34C 0.9600 .
C35 O14 1.280(18) 6_556
C35 O14 1.281(18) .
C35 C36 1.52(4) .
C36 C38 1.46(5) .
C36 C37 1.53(3) .
C36 C37 1.53(3) 6_556
C37 H37A 0.9600 .
C37 H37B 0.9600 .
C37 H37C 0.9600 .
C38 H38A 0.9600 .
C38 H38B 0.9600 .
C38 H38C 0.9600 .
C39 O15 1.231(14) .
C39 O15 1.231(14) 6_556
C39 C40 1.50(3) .
C40 C41 1.45(3) .
C40 C41 1.45(3) 6_556
C40 C42 1.46(5) .
C41 H41A 0.9600 .
C41 H41B 0.9600 .
C41 H41C 0.9600 .
C42 H42A 0.9600 .
C42 H42B 0.9600 .
C42 H42C 0.9600 .
C43 O16 1.273(14) .
C43 O16 1.274(14) 6_556
C43 C44 1.52(3) .
C44 C45 1.40(2) .
C44 C45 1.40(2) 6_556
C45 C46 1.41(2) .
C45 H45 0.9300 .
C46 N47 1.36(2) .
C46 H46 0.9300 .
C48 O17 1.23(3) .
C48 O18 1.23(3) .
C48 C49 1.51(4) .
C49 C51 1.44(4) .
C49 C50 1.44(5) .
C49 C52 1.64(5) .
C50 H50A 0.9600 .
C50 H50B 0.9600 .
C50 H50C 0.9600 .
C51 H51A 0.9600 .
C51 H51B 0.9600 .
C51 H51C 0.9600 .
C52 H52A 0.9600 .
C52 H52B 0.9600 .
C52 H52C 0.9600 .
C61 C62 1.33(5) .
C61 H61A 0.9600 .
C61 H61B 0.9600 .
C61 H61C 0.9600 .
C62 C63 1.28(5) .
C62 H62A 0.9700 .
C62 H62B 0.9700 .
C63 N64 1.36(4) .
C63 H63A 0.9700 .
C63 H63B 0.9700 .
C65 C66 1.31(4) .
C65 N64 1.35(4) .
C65 H65A 0.9700 .
C65 H65B 0.9700 .
C66 C67 1.46(4) .
C66 H66A 0.9700 .
C66 H66B 0.9700 .
C67 H67A 0.9600 .
C67 H67B 0.9600 .
C67 H67C 0.9600 .
C101 C102 1.472(18) .
C101 H10D 0.9600 .
C101 H10E 0.9600 .
C101 H10F 0.9600 .
C102 O101 1.22(2) .
C102 C101 1.472(18) 2_765
Cr1 O1 1.964(13) .
Cr1 O15 1.970(11) .
Cr1 F5 1.971(6) .
Cr1 O16 1.993(11) .
Cr1 O3 1.994(13) .
Cr1 F1 2.013(8) .
Cr2 F1 1.856(9) .
Cr2 O4 1.901(15) .
Cr2 F2 1.932(8) .
Cr2 O7 1.941(14) .
Cr2 O5 1.950(14) .
Cr2 O2 1.955(12) .
Cr3 F3 1.906(10) .
Cr3 F2 1.922(8) .
Cr3 O6 1.924(14) .
Cr3 O8 1.949(13) .
Cr3 O11 1.964(13) .
Cr3 O9 1.977(12) .
Cr4 F4 1.903(7) .
Cr4 O14 1.914(15) .
Cr4 O12 1.918(16) .
Cr4 O10 1.918(17) .
Cr4 F3 1.931(8) .
Cr4 O13 1.946(12) .
F5 Ni1 1.971(6) 6_556
F5 Cr1 1.971(6) 6_556
F4 Cr4 1.903(7) 6_556
N47 C46 1.36(2) 6_556
N47 Ni2 1.96(2) .
N64 H64A 0.9000 .
N64 H64B 0.9000 .
Ni2 O17 1.972(17) .
Ni2 O17 1.973(17) 6_556
Ni2 O18 2.014(16) 5_576
Ni2 O18 2.014(16) 2_575
Ni2 Ni2 2.542(7) 5_576
O18 Ni2 2.014(16) 5_576

loop_
_geom_hbond_atom_site_label_D
_geom_hbond_atom_site_label_H
_geom_hbond_atom_site_label_A
_geom_hbond_distance_DH
_geom_hbond_distance_HA
_geom_hbond_distance_DA
_geom_hbond_angle_DHA
_geom_hbond_site_symmetry_A
N64 H64B F1 0.90 2.16 3.041(18) 167.1 6_556
N64 H64A F1 0.90 2.16 3.041(18) 167.1 .
C65 H65B F3 0.97 2.39 3.32(2) 161.3 .
C65 H65A F3 0.97 2.39 3.32(2) 161.3 6_556
